data_4083089
loop_
_publ_author_name
'Zardi, Paolo'
'Caselli, Alessandro'
'Macchi, Piero'
'Ferretti, Francesco'
'Gallo, Emma'

_publ_section_title
;
 Synthesis of Biologically Relevant Compounds by Ruthenium Porphyrin
 Catalyzed Amination of Benzylic C--H Bonds
;
_journal_issue 9
_journal_name_full Organometallics
_journal_page_first 2210
_journal_paper_doi 10.1021/om500064d
_journal_volume 33
_journal_year 2014
_chemical_formula_sum 'C17 H13 F6 N O2'
_chemical_formula_weight 377.28
_chemical_name_systematic
;
 ?
;
_space_group_IT_number 2
_symmetry_cell_setting triclinic
_symmetry_space_group_name_Hall '-P 1'
_symmetry_space_group_name_H-M 'P -1'
_atom_sites_solution_hydrogens geom
_atom_sites_solution_primary direct
_atom_sites_solution_secondary difmap
_audit_creation_date 2013-12-19T00:03:16-00:00
_audit_creation_method 'WinGX routine CIF_UPDATE'
_cell_angle_alpha 118.7120(7)
_cell_angle_beta 90.2400(8)
_cell_angle_gamma 114.9810(7)
_cell_formula_units_Z 4
_cell_length_a 11.6535(7)
_cell_length_b 13.6949(9)
_cell_length_c 14.1694(9)
_cell_measurement_temperature 566(2)
_cell_volume 1735.70(19)
_computing_structure_refinement 'SHELXL-97 (Sheldrick, 1997)'
_diffrn_ambient_temperature 566(2)
_diffrn_measured_fraction_theta_full 0.996
_diffrn_measured_fraction_theta_max 0.911
_diffrn_radiation_monochromator graphite
_diffrn_radiation_type MoK\a
_diffrn_radiation_wavelength 0.71073
_diffrn_reflns_av_R_equivalents 0.0412
_diffrn_reflns_av_unetI/netI 0.0371
_diffrn_reflns_limit_h_max 14
_diffrn_reflns_limit_h_min -14
_diffrn_reflns_limit_k_max 17
_diffrn_reflns_limit_k_min -17
_diffrn_reflns_limit_l_max 17
_diffrn_reflns_limit_l_min -17
_diffrn_reflns_number 17962
_diffrn_reflns_reduction_process
;
 Scaled and merged with Sortav
 R.H. Blessing, (1987) Cryst. Rev. 1, 3-58
 R.H. Blessing, (1989) J. Appl. Cryst. 22, 396-397
;
_diffrn_reflns_theta_full 25
_diffrn_reflns_theta_max 27.04
_diffrn_reflns_theta_min 1.7
_exptl_absorpt_coefficient_mu 0.138
_exptl_absorpt_correction_T_max 1.129
_exptl_absorpt_correction_T_min 0.901
_exptl_absorpt_correction_type multi-scan
_exptl_absorpt_process_details
;
 R.H. Blessing, Acta Cryst. (1995), A51, 33-38
;
_exptl_crystal_density_diffrn 1.444
_exptl_crystal_density_method 'not measured'
_exptl_crystal_F_000 768
_exptl_crystal_size_max 0.3102
_exptl_crystal_size_mid 0.1389
_exptl_crystal_size_min 0.0194
_refine_diff_density_max 0.248
_refine_diff_density_min -0.201
_refine_diff_density_rms 0.03
_refine_ls_extinction_method none
_refine_ls_goodness_of_fit_ref 1.042
_refine_ls_hydrogen_treatment constr
_refine_ls_matrix_type full
_refine_ls_number_parameters 581
_refine_ls_number_reflns 6933
_refine_ls_number_restraints 0
_refine_ls_restrained_S_all 1.042
_refine_ls_R_factor_all 0.0736
_refine_ls_R_factor_gt 0.0421
_refine_ls_shift/su_max 0.014
_refine_ls_shift/su_mean 0.001
_refine_ls_structure_factor_coef Fsqd
_refine_ls_weighting_details 'calc w=1/[\s^2^(Fo^2^)+(0.0623P)^2^+0.0000P] where P=(Fo^2^+2Fc^2^)/3'
_refine_ls_weighting_scheme calc
_refine_ls_wR_factor_gt 0.1134
_refine_ls_wR_factor_ref 0.1268
_reflns_number_gt 4172
_reflns_number_total 6933
_reflns_threshold_expression >2sigma(I)
_cod_data_source_file om500064d_si_001.cif
_cod_data_source_block compound1
_cod_depositor_comments 'Adding full bibliography for 4083089--4083090.cif.'
_cod_database_code 4083089

loop_
_symmetry_equiv_pos_as_xyz
'x, y, z'
'-x, -y, -z'

loop_
_atom_site_label
_atom_site_type_symbol
_atom_site_fract_x
_atom_site_fract_y
_atom_site_fract_z
_atom_site_U_iso_or_equiv
_atom_site_adp_type
_atom_site_occupancy
_atom_site_symmetry_multiplicity
_atom_site_calc_flag
_atom_site_refinement_flags
_atom_site_disorder_assembly
_atom_site_disorder_group
C11 C 0.30188(16) 0.49417(14) 0.19787(13) 0.0578(4) Uani 1 1 d . . .
C12 C 0.16942(19) 0.44453(18) 0.15908(16) 0.0798(5) Uani 1 1 d . . .
H12 H 0.1384 0.4486 0.1012 0.096 Uiso 1 1 calc R . .
C13 C 0.0817(2) 0.3879(2) 0.2072(2) 0.1024(7) Uani 1 1 d . . .
H13 H -0.008 0.3535 0.1811 0.123 Uiso 1 1 calc R . .
C14 C 0.1283(3) 0.3832(2) 0.2927(2) 0.1091(8) Uani 1 1 d . . .
H14 H 0.0699 0.3452 0.3245 0.131 Uiso 1 1 calc R . .
C15 C 0.2583(3) 0.4332(2) 0.33138(19) 0.0971(7) Uani 1 1 d . . .
H15 H 0.2891 0.4306 0.3903 0.117 Uiso 1 1 calc R . .
C16 C 0.3447(2) 0.48760(17) 0.28454(15) 0.0737(5) Uani 1 1 d . . .
H16 H 0.434 0.5209 0.3114 0.088 Uiso 1 1 calc R . .
C21 C 0.47852(16) 0.39655(15) 0.07320(12) 0.0562(4) Uani 1 1 d . . .
C22 C 0.35564(16) 0.29636(16) 0.00319(12) 0.0625(4) Uani 1 1 d . . .
H22 H 0.2881 0.313 -0.0055 0.075 Uiso 1 1 calc R . .
C23 C 0.33331(17) 0.17254(16) -0.05349(13) 0.0640(4) Uani 1 1 d . A .
C24 C 0.43132(18) 0.14388(16) -0.04426(14) 0.0686(5) Uani 1 1 d . . .
H24 H 0.4154 0.0602 -0.0827 0.082 Uiso 1 1 calc R . .
C25 C 0.55429(17) 0.24361(16) 0.02400(14) 0.0644(4) Uani 1 1 d . B .
C26 C 0.57805(16) 0.36806(16) 0.08227(13) 0.0614(4) Uani 1 1 d . . .
H26 H 0.6612 0.4334 0.128 0.074 Uiso 1 1 calc R . .
C31 C 0.24085(15) 0.17453(14) 0.39285(13) 0.0541(4) Uani 1 1 d . . .
C32 C 0.1812(2) 0.14002(17) 0.29050(15) 0.0777(5) Uani 1 1 d . . .
H32 H 0.0922 0.1141 0.2729 0.093 Uiso 1 1 calc R . .
C33 C 0.2511(3) 0.1432(2) 0.21322(18) 0.1083(8) Uani 1 1 d . . .
H33 H 0.2094 0.1195 0.1438 0.13 Uiso 1 1 calc R . .
C34 C 0.3808(3) 0.1810(3) 0.2382(2) 0.1165(9) Uani 1 1 d . . .
H34 H 0.4282 0.1834 0.186 0.14 Uiso 1 1 calc R . .
C35 C 0.4411(2) 0.2150(3) 0.3388(3) 0.1145(8) Uani 1 1 d . . .
H35 H 0.5301 0.2409 0.3555 0.137 Uiso 1 1 calc R . .
C36 C 0.37212(18) 0.2119(2) 0.41699(18) 0.0839(6) Uani 1 1 d . . .
H36 H 0.4144 0.2351 0.486 0.101 Uiso 1 1 calc R . .
C41 C 0.15834(14) -0.01552(14) 0.46887(12) 0.0517(4) Uani 1 1 d . . .
C42 C 0.20414(16) -0.06128(15) 0.52057(13) 0.0586(4) Uani 1 1 d . . .
H42 H 0.252 -0.0074 0.5949 0.07 Uiso 1 1 calc R . .
C43 C 0.17943(18) -0.18523(16) 0.46306(15) 0.0661(4) Uani 1 1 d . C .
C44 C 0.10955(18) -0.26823(16) 0.35195(15) 0.0719(5) Uani 1 1 d . . .
H44 H 0.0946 -0.3516 0.313 0.086 Uiso 1 1 calc R . .
C45 C 0.06302(16) -0.22342(15) 0.30092(14) 0.0625(4) Uani 1 1 d . D .
C46 C 0.08636(15) -0.09902(15) 0.35793(13) 0.0582(4) Uani 1 1 d . . .
H46 H 0.0537 -0.071 0.3218 0.07 Uiso 1 1 calc R . .
C110 C 0.40062(16) 0.55419(15) 0.14631(13) 0.0587(4) Uani 1 1 d . . .
H110 H 0.354 0.5269 0.0732 0.07 Uiso 1 1 calc R . .
C111 C 0.46204(18) 0.69752(16) 0.22017(14) 0.0616(4) Uani 1 1 d . . .
C112 C 0.4203(2) 0.86988(18) 0.28428(19) 0.0930(6) Uani 1 1 d . . .
H11A H 0.3521 0.8869 0.2707 0.139 Uiso 1 1 calc R . .
H11B H 0.4977 0.9178 0.2695 0.139 Uiso 1 1 calc R . .
H11C H 0.4396 0.8941 0.3606 0.139 Uiso 1 1 calc R . .
C231 C 0.1988(2) 0.0683(2) -0.1245(2) 0.0849(6) Uani 1 1 d . . .
C251 C 0.6623(2) 0.2166(2) 0.0390(2) 0.0873(6) Uani 1 1 d . . .
C310 C 0.16309(15) 0.17120(14) 0.47881(12) 0.0531(4) Uani 1 1 d . . .
H310 H 0.0695 0.1267 0.4421 0.064 Uiso 1 1 calc R . .
C311 C 0.20114(16) 0.30561(15) 0.56975(14) 0.0575(4) Uani 1 1 d . . .
C312 C 0.1886(3) 0.48908(19) 0.61332(18) 0.0998(7) Uani 1 1 d . . .
H31A H 0.1481 0.5169 0.5796 0.15 Uiso 1 1 calc R . .
H31B H 0.2821 0.5409 0.6341 0.15 Uiso 1 1 calc R . .
H31C H 0.1591 0.4966 0.6784 0.15 Uiso 1 1 calc R . .
C431 C 0.2331(3) -0.2312(2) 0.5195(2) 0.0975(7) Uani 1 1 d . . .
C451 C -0.0096(3) -0.3083(2) 0.18026(18) 0.0854(6) Uani 1 1 d . . .
N11 N 0.50450(13) 0.52125(12) 0.13222(11) 0.0633(4) Uani 1 1 d . . .
H11 H 0.5847 0.5811 0.1614 0.076 Uiso 1 1 calc R . .
N31 N 0.18405(13) 0.10904(12) 0.52972(10) 0.0596(4) Uani 1 1 d . . .
H31 H 0.2138 0.1513 0.6009 0.072 Uiso 1 1 calc R . .
O10 O 0.37765(12) 0.73592(11) 0.21222(11) 0.0788(4) Uani 1 1 d . . .
O11 O 0.57098(13) 0.76672(11) 0.27955(11) 0.0822(4) Uani 1 1 d . . .
O30 O 0.15316(13) 0.35762(11) 0.53464(10) 0.0774(4) Uani 1 1 d . . .
O31 O 0.26884(13) 0.35980(11) 0.66185(10) 0.0808(4) Uani 1 1 d . . .
F231 F 0.1684(5) 0.0570(8) -0.2188(4) 0.135(3) Uani 0.701(15) 1 d P A 1
F232 F 0.1772(5) -0.0461(5) -0.1492(11) 0.153(3) Uani 0.701(15) 1 d P A 1
F233 F 0.1067(5) 0.0851(6) -0.0756(5) 0.1199(18) Uani 0.701(15) 1 d P A 1
F251 F 0.6900(10) 0.2357(12) 0.1361(5) 0.153(4) Uani 0.625(16) 1 d P B 1
F252 F 0.6339(9) 0.0978(7) -0.0320(10) 0.144(3) Uani 0.625(16) 1 d P B 1
F253 F 0.7689(8) 0.2858(12) 0.0246(12) 0.168(4) Uani 0.625(16) 1 d P B 1
F431 F 0.331(2) -0.1480(13) 0.598(2) 0.280(14) Uani 0.281(10) 1 d P C 1
F432 F 0.1441(14) -0.256(3) 0.5900(17) 0.183(7) Uani 0.281(10) 1 d P C 1
F433 F 0.234(3) -0.3275(18) 0.4704(10) 0.208(13) Uani 0.281(10) 1 d P C 1
F451 F -0.0617(9) -0.4306(2) 0.1472(5) 0.129(2) Uani 0.670(12) 1 d P D 1
F452 F 0.0568(7) -0.2876(11) 0.1179(3) 0.174(4) Uani 0.670(12) 1 d P D 1
F453 F -0.1157(6) -0.3017(6) 0.1627(4) 0.123(2) Uani 0.670(12) 1 d P D 1
F254 F 0.651(2) 0.166(3) 0.096(2) 0.199(8) Uani 0.375(16) 1 d P B 2
F255 F 0.6779(19) 0.142(2) -0.0534(12) 0.148(5) Uani 0.375(16) 1 d P B 2
F256 F 0.7768(9) 0.3124(7) 0.0838(19) 0.147(6) Uani 0.375(16) 1 d P B 2
F234 F 0.2019(14) -0.0282(16) -0.2044(13) 0.140(6) Uani 0.299(15) 1 d P A 2
F235 F 0.122(2) 0.032(3) -0.0780(11) 0.180(9) Uani 0.299(15) 1 d P A 2
F236 F 0.1538(16) 0.0984(15) -0.1855(19) 0.162(7) Uani 0.299(15) 1 d P A 2
F434 F 0.2820(6) -0.1540(4) 0.6252(2) 0.125(2) Uani 0.719(10) 1 d P C 2
F435 F 0.1458(5) -0.3424(4) 0.4988(7) 0.147(3) Uani 0.719(10) 1 d P C 2
F436 F 0.3316(6) -0.2470(8) 0.4800(5) 0.153(2) Uani 0.719(10) 1 d P C 2
F454 F 0.030(2) -0.391(2) 0.1177(5) 0.147(6) Uani 0.330(12) 1 d P D 2
F455 F 0.0173(17) -0.2449(9) 0.1263(9) 0.142(6) Uani 0.330(12) 1 d P D 2
F456 F -0.1303(10) -0.362(3) 0.1556(9) 0.216(10) Uani 0.330(12) 1 d P D 2

loop_
_atom_site_aniso_label
_atom_site_aniso_U_11
_atom_site_aniso_U_22
_atom_site_aniso_U_33
_atom_site_aniso_U_23
_atom_site_aniso_U_13
_atom_site_aniso_U_12
C11 0.0615(10) 0.0438(9) 0.0555(9) 0.0196(8) 0.0099(8) 0.0236(8)
C12 0.0660(13) 0.0704(12) 0.0825(13) 0.0297(11) 0.0108(10) 0.0296(10)
C13 0.0645(13) 0.0800(15) 0.129(2) 0.0396(15) 0.0283(14) 0.0267(11)
C14 0.121(2) 0.0862(16) 0.133(2) 0.0666(17) 0.0647(19) 0.0506(16)
C15 0.124(2) 0.0931(16) 0.0976(16) 0.0631(14) 0.0475(15) 0.0561(15)
C16 0.0842(13) 0.0682(12) 0.0698(12) 0.0387(10) 0.0196(10) 0.0354(10)
C21 0.0597(10) 0.0523(9) 0.0468(8) 0.0223(8) 0.0152(7) 0.0241(8)
C22 0.0626(10) 0.0617(11) 0.0494(9) 0.0211(8) 0.0100(8) 0.0291(9)
C23 0.0654(11) 0.0565(10) 0.0484(9) 0.0179(8) 0.0112(8) 0.0242(9)
C24 0.0782(12) 0.0522(10) 0.0585(10) 0.0203(8) 0.0204(9) 0.0289(9)
C25 0.0674(11) 0.0622(11) 0.0626(10) 0.0306(9) 0.0246(9) 0.0334(9)
C26 0.0564(10) 0.0572(10) 0.0576(9) 0.0257(8) 0.0171(8) 0.0230(8)
C31 0.0577(10) 0.0475(9) 0.0533(9) 0.0255(7) 0.0113(7) 0.0239(7)
C32 0.0815(13) 0.0771(13) 0.0612(11) 0.0374(10) 0.0107(10) 0.0271(10)
C33 0.143(2) 0.1082(19) 0.0623(13) 0.0472(13) 0.0305(15) 0.0494(17)
C34 0.150(3) 0.137(2) 0.115(2) 0.0878(19) 0.084(2) 0.086(2)
C35 0.0899(16) 0.161(3) 0.150(2) 0.110(2) 0.0676(17) 0.0744(17)
C36 0.0662(12) 0.1133(17) 0.0931(14) 0.0679(13) 0.0274(11) 0.0446(11)
C41 0.0524(9) 0.0476(9) 0.0549(9) 0.0286(8) 0.0196(7) 0.0224(7)
C42 0.0674(10) 0.0532(10) 0.0554(9) 0.0285(8) 0.0169(8) 0.0296(8)
C43 0.0762(11) 0.0561(10) 0.0714(11) 0.0357(10) 0.0201(9) 0.0341(9)
C44 0.0785(12) 0.0485(10) 0.0759(12) 0.0269(9) 0.0189(10) 0.0278(9)
C45 0.0578(10) 0.0501(10) 0.0627(10) 0.0253(8) 0.0133(8) 0.0181(8)
C46 0.0556(9) 0.0524(10) 0.0615(10) 0.0311(8) 0.0126(8) 0.0213(8)
C110 0.0626(10) 0.0548(9) 0.0508(9) 0.0246(8) 0.0060(8) 0.0263(8)
C111 0.0681(11) 0.0563(10) 0.0621(10) 0.0333(9) 0.0144(9) 0.0294(9)
C112 0.0986(15) 0.0638(12) 0.1202(17) 0.0463(12) 0.0328(13) 0.0452(11)
C231 0.0802(15) 0.0635(14) 0.0673(14) 0.0147(12) 0.0061(12) 0.0238(12)
C251 0.0817(16) 0.0709(15) 0.0989(18) 0.0322(14) 0.0265(14) 0.0439(14)
C310 0.0527(9) 0.0499(9) 0.0551(9) 0.0283(8) 0.0104(7) 0.0231(7)
C311 0.0657(10) 0.0549(10) 0.0576(10) 0.0310(9) 0.0188(8) 0.0324(8)
C312 0.150(2) 0.0719(13) 0.0995(16) 0.0464(13) 0.0385(14) 0.0703(14)
C431 0.135(2) 0.0687(16) 0.0929(19) 0.0399(15) 0.0153(18) 0.0562(17)
C451 0.0853(17) 0.0566(13) 0.0731(14) 0.0207(11) 0.0032(13) 0.0179(13)
N11 0.0543(8) 0.0504(8) 0.0687(9) 0.0237(7) 0.0110(6) 0.0218(6)
N31 0.0810(9) 0.0502(8) 0.0484(7) 0.0255(6) 0.0145(6) 0.0333(7)
O10 0.0746(8) 0.0624(8) 0.0982(9) 0.0400(7) 0.0151(7) 0.0356(7)
O11 0.0721(8) 0.0552(7) 0.0919(9) 0.0269(7) -0.0030(7) 0.0235(7)
O30 0.1111(10) 0.0692(8) 0.0717(8) 0.0394(7) 0.0231(7) 0.0571(8)
O31 0.1051(10) 0.0632(8) 0.0617(8) 0.0212(6) 0.0039(7) 0.0453(7)
F231 0.102(2) 0.147(5) 0.0594(18) 0.032(2) -0.0017(15) 0.012(2)
F232 0.110(2) 0.0635(17) 0.203(6) 0.046(3) -0.026(3) 0.0056(16)
F233 0.0590(16) 0.099(3) 0.099(3) 0.006(2) 0.0143(12) 0.0115(18)
F251 0.200(6) 0.227(7) 0.105(3) 0.079(3) 0.038(3) 0.173(6)
F252 0.114(4) 0.081(3) 0.185(8) 0.021(3) 0.013(3) 0.065(3)
F253 0.100(5) 0.220(10) 0.285(9) 0.183(9) 0.112(6) 0.101(6)
F431 0.219(14) 0.118(10) 0.36(3) 0.084(15) -0.190(16) 0.023(8)
F432 0.200(11) 0.257(18) 0.199(13) 0.186(15) 0.069(9) 0.120(12)
F433 0.42(4) 0.145(16) 0.128(6) 0.042(11) 0.034(18) 0.22(2)
F451 0.143(4) 0.0525(13) 0.109(3) 0.0076(12) -0.033(3) 0.0249(18)
F452 0.140(4) 0.160(6) 0.0634(16) 0.026(3) 0.0335(19) -0.015(4)
F453 0.123(5) 0.119(3) 0.0892(19) 0.030(2) -0.024(3) 0.059(3)
F254 0.220(11) 0.291(16) 0.35(2) 0.276(17) 0.179(13) 0.205(12)
F255 0.139(9) 0.146(13) 0.139(5) 0.034(8) 0.049(6) 0.102(10)
F256 0.071(5) 0.069(4) 0.241(12) 0.042(5) -0.015(6) 0.034(3)
F234 0.136(7) 0.067(6) 0.101(7) -0.029(4) -0.020(5) 0.045(6)
F235 0.126(10) 0.150(15) 0.081(5) 0.032(8) 0.021(5) -0.045(8)
F236 0.143(8) 0.095(6) 0.161(13) 0.036(7) -0.090(9) 0.027(4)
F434 0.225(6) 0.107(3) 0.0780(19) 0.049(2) 0.020(3) 0.109(4)
F435 0.177(4) 0.099(3) 0.189(7) 0.102(4) 0.009(3) 0.057(2)
F436 0.182(4) 0.208(6) 0.164(4) 0.109(4) 0.057(3) 0.157(4)
F454 0.185(13) 0.130(8) 0.077(3) -0.003(4) 0.006(5) 0.105(10)
F455 0.232(15) 0.081(4) 0.063(4) 0.028(3) -0.009(5) 0.049(6)
F456 0.081(6) 0.240(16) 0.109(5) 0.052(9) 0.003(4) -0.049(9)

loop_
_atom_type_symbol
_atom_type_description
_atom_type_scat_dispersion_real
_atom_type_scat_dispersion_imag
_atom_type_scat_source
C C 0.0033 0.0016 'International Tables Vol C Tables 4.2.6.8 and 6.1.1.4'
H H 0 0 'International Tables Vol C Tables 4.2.6.8 and 6.1.1.4'
N N 0.0061 0.0033 'International Tables Vol C Tables 4.2.6.8 and 6.1.1.4'
O O 0.0106 0.006 'International Tables Vol C Tables 4.2.6.8 and 6.1.1.4'
F F 0.0171 0.0103 'International Tables Vol C Tables 4.2.6.8 and 6.1.1.4'

loop_
_geom_angle_atom_site_label_1
_geom_angle_atom_site_label_2
_geom_angle_atom_site_label_3
_geom_angle
C12 C11 C16 118.72(17)
C12 C11 C110 121.37(16)
C16 C11 C110 119.91(15)
C11 C12 C13 119.6(2)
C14 C13 C12 119.7(2)
C15 C14 C13 120.5(2)
C14 C15 C16 120.3(2)
C15 C16 C11 121.1(2)
N11 C21 C22 122.38(15)
N11 C21 C26 119.57(14)
C22 C21 C26 118.05(15)
C23 C22 C21 120.54(16)
C24 C23 C22 121.58(15)
C24 C23 C231 119.97(17)
C22 C23 C231 118.44(18)
C23 C24 C25 117.99(16)
C26 C25 C24 121.20(16)
C26 C25 C251 118.98(16)
C24 C25 C251 119.77(17)
C25 C26 C21 120.62(15)
C32 C31 C36 118.74(16)
C32 C31 C310 120.71(15)
C36 C31 C310 120.55(15)
C31 C32 C33 120.7(2)
C34 C33 C32 120.0(2)
C35 C34 C33 119.9(2)
C34 C35 C36 120.7(2)
C31 C36 C35 119.9(2)
N31 C41 C46 122.95(14)
N31 C41 C42 118.93(14)
C46 C41 C42 118.12(14)
C43 C42 C41 120.68(15)
C42 C43 C44 121.39(16)
C42 C43 C431 119.72(17)
C44 C43 C431 118.85(17)
C45 C44 C43 117.99(16)
C44 C45 C46 121.30(16)
C44 C45 C451 119.93(17)
C46 C45 C451 118.72(17)
C45 C46 C41 120.50(15)
N11 C110 C111 108.24(13)
N11 C110 C11 113.94(13)
C111 C110 C11 108.79(13)
O11 C111 O10 124.31(16)
O11 C111 C110 124.81(16)
O10 C111 C110 110.86(15)
F235 C231 F234 107.8(9)
F235 C231 F236 112.6(13)
F231 C231 F233 104.3(4)
F231 C231 F232 106.2(4)
F233 C231 F232 105.0(4)
F235 C231 C23 116.4(7)
F234 C231 C23 111.3(6)
F231 C231 C23 114.5(3)
F236 C231 C23 109.8(6)
F233 C231 C23 112.3(3)
F232 C231 C23 113.5(3)
F254 C251 F256 104.9(8)
F254 C251 F255 105.1(8)
F256 C251 F255 100.9(7)
F251 C251 F253 107.7(5)
F251 C251 F252 105.6(5)
F253 C251 F252 105.5(5)
F254 C251 C25 115.4(6)
F256 C251 C25 115.4(4)
F251 C251 C25 112.2(3)
F255 C251 C25 113.7(7)
F253 C251 C25 112.1(4)
F252 C251 C25 113.2(4)
N31 C310 C311 108.08(12)
N31 C310 C31 113.90(12)
C311 C310 C31 109.02(12)
O31 C311 O30 124.08(15)
O31 C311 C310 124.49(15)
O30 C311 C310 111.41(14)
F433 C431 F431 112.3(11)
F434 C431 F435 109.4(4)
F434 C431 F436 104.9(4)
F435 C431 F436 105.7(3)
F433 C431 F432 100.5(10)
F431 C431 F432 95.0(14)
F433 C431 C43 122.4(6)
F431 C431 C43 115.0(7)
F434 C431 C43 114.7(2)
F435 C431 C43 111.7(3)
F436 C431 C43 110.0(3)
F432 C431 C43 106.1(5)
F452 C451 F453 109.0(6)
F456 C451 F454 109.6(8)
F452 C451 F451 109.9(4)
F453 C451 F451 100.5(3)
F456 C451 F455 101.2(11)
F454 C451 F455 97.1(8)
F456 C451 C45 118.5(6)
F452 C451 C45 114.0(3)
F453 C451 C45 111.5(3)
F454 C451 C45 114.9(4)
F451 C451 C45 111.2(3)
F455 C451 C45 112.6(5)
C21 N11 C110 121.71(13)
C41 N31 C310 122.55(12)
C111 O10 C112 116.71(15)
C311 O30 C312 116.43(14)

loop_
_geom_bond_atom_site_label_1
_geom_bond_atom_site_label_2
_geom_bond_distance
C11 C12 1.376(2)
C11 C16 1.380(2)
C11 C110 1.523(2)
C12 C13 1.399(3)
C13 C14 1.365(3)
C14 C15 1.350(3)
C15 C16 1.362(3)
C21 N11 1.3772(19)
C21 C22 1.392(2)
C21 C26 1.394(2)
C22 C23 1.380(2)
C23 C24 1.379(2)
C23 C231 1.491(3)
C24 C25 1.386(2)
C25 C26 1.382(2)
C25 C251 1.495(3)
C31 C32 1.366(2)
C31 C36 1.373(2)
C31 C310 1.528(2)
C32 C33 1.374(3)
C33 C34 1.355(3)
C34 C35 1.349(4)
C35 C36 1.378(3)
C41 N31 1.3770(19)
C41 C46 1.391(2)
C41 C42 1.391(2)
C42 C43 1.373(2)
C43 C44 1.386(2)
C43 C431 1.496(3)
C44 C45 1.378(2)
C45 C46 1.383(2)
C45 C451 1.496(3)
C110 N11 1.444(2)
C110 C111 1.515(2)
C111 O11 1.1943(19)
C111 O10 1.323(2)
C112 O10 1.442(2)
C231 F235 1.195(12)
C231 F234 1.278(9)
C231 F231 1.298(5)
C231 F236 1.309(11)
C231 F233 1.321(6)
C231 F232 1.335(5)
C251 F254 1.272(10)
C251 F256 1.272(9)
C251 F251 1.282(6)
C251 F255 1.289(13)
C251 F253 1.294(7)
C251 F252 1.319(7)
C310 N31 1.4384(18)
C310 C311 1.507(2)
C311 O31 1.2010(18)
C311 O30 1.3198(19)
C312 O30 1.447(2)
C431 F433 1.166(9)
C431 F431 1.228(12)
C431 F434 1.285(4)
C431 F435 1.303(5)
C431 F436 1.333(5)
C431 F432 1.494(11)
C451 F456 1.232(11)
C451 F452 1.233(4)
C451 F453 1.309(5)
C451 F454 1.329(7)
C451 F451 1.333(4)
C451 F455 1.359(10)
